data_2017094
loop_
_publ_author_name
'Ho\/ly\'nska, Ma\/lgorzata'
'Kubiak, Maria'

_publ_section_title
;
 Products of the interaction of (1-diaminomethylene)thiourea with
 hydrofluoric acid
;
_journal_coeditor_code GD3281
_journal_issue 5
_journal_name_full 'Acta Crystallographica Section C'
_journal_page_first o191
_journal_page_last o194
_journal_paper_doi 10.1107/S0108270109010919
_journal_volume 65
_journal_year 2009
_chemical_formula_iupac '2C2 H7 N4 S + , Si F6 2-'
_chemical_formula_moiety '2C2 H7 N4 S + , F6 Si 2-'
_chemical_formula_sum 'C4 H14 F6 N8 S2 Si'
_chemical_formula_weight 380.44
_chemical_name_systematic
;
bis[1-(diaminomethylene)thiouron-1-ium]  hexafluoridosilicate
;
_space_group_IT_number 2
_symmetry_cell_setting triclinic
_symmetry_space_group_name_Hall '-P 1'
_symmetry_space_group_name_H-M 'P -1'
_atom_sites_solution_hydrogens geom
_atom_sites_solution_primary direct
_atom_sites_solution_secondary difmap
_audit_creation_method SHELXL97
_cell_angle_alpha 83.65(3)
_cell_angle_beta 83.44(3)
_cell_angle_gamma 66.15(3)
_cell_formula_units_Z 1
_cell_length_a 6.537(3)
_cell_length_b 7.390(3)
_cell_length_c 7.884(4)
_cell_measurement_reflns_used 3979
_cell_measurement_temperature 100(2)
_cell_measurement_theta_max 36.71
_cell_measurement_theta_min 3.42
_cell_volume 345.2(3)
_computing_cell_refinement 'CrysAlis RED (Oxford Diffraction, 2006)'
_computing_data_collection 'CrysAlis CCD (Oxford Diffraction, 2006)'
_computing_data_reduction 'CrysAlis RED (Oxford Diffraction, 2006)'
_computing_molecular_graphics
;
DIAMOND (Brandenburg & Putz, 2005) and SHELXTL-NT (Sheldrick,
2008)
;
_computing_publication_material 'SHELXL97 (Sheldrick, 2008)'
_computing_structure_refinement 'SHELXL97 (Sheldrick, 2008)'
_computing_structure_solution 'SHELXS97 (Sheldrick, 2008)'
_diffrn_ambient_temperature 100(2)
_diffrn_measured_fraction_theta_full 0.998
_diffrn_measured_fraction_theta_max 0.911
_diffrn_measurement_device_type 'Oxford Diffraction KM4 CCD area-detector'
_diffrn_measurement_method \w
_diffrn_radiation_monochromator graphite
_diffrn_radiation_source 'fine-focus sealed tube'
_diffrn_radiation_type MoK\a
_diffrn_radiation_wavelength 0.71073
_diffrn_reflns_av_R_equivalents 0.0207
_diffrn_reflns_av_sigmaI/netI 0.0234
_diffrn_reflns_limit_h_max 8
_diffrn_reflns_limit_h_min -9
_diffrn_reflns_limit_k_max 10
_diffrn_reflns_limit_k_min -10
_diffrn_reflns_limit_l_max 7
_diffrn_reflns_limit_l_min -10
_diffrn_reflns_number 4487
_diffrn_reflns_theta_full 26.50
_diffrn_reflns_theta_max 30.00
_diffrn_reflns_theta_min 3.42
_exptl_absorpt_coefficient_mu 0.549
_exptl_absorpt_correction_T_max 0.953
_exptl_absorpt_correction_T_min 0.870
_exptl_absorpt_correction_type analytical
_exptl_absorpt_process_details '(CrysAlis RED; Oxford Diffraction, 2006)'
_exptl_crystal_colour colourless
_exptl_crystal_density_diffrn 1.830
_exptl_crystal_density_method 'not measured'
_exptl_crystal_description plate
_exptl_crystal_F_000 194
_exptl_crystal_size_max 0.25
_exptl_crystal_size_mid 0.23
_exptl_crystal_size_min 0.09
_refine_diff_density_max 0.38
_refine_diff_density_min -0.28
_refine_ls_extinction_method none
_refine_ls_goodness_of_fit_ref 1.008
_refine_ls_hydrogen_treatment refall
_refine_ls_matrix_type full
_refine_ls_number_parameters 125
_refine_ls_number_reflns 1837
_refine_ls_number_restraints 0
_refine_ls_restrained_S_all 1.008
_refine_ls_R_factor_all 0.0332
_refine_ls_R_factor_gt 0.0260
_refine_ls_shift/su_max 0.001
_refine_ls_shift/su_mean 0.000
_refine_ls_structure_factor_coef Fsqd
_refine_ls_weighting_details 'calc w = 1/[\s^2^(Fo^2^)+(0.0502P)^2^] where P=(Fo^2^+2Fc^2^)/3'
_refine_ls_weighting_scheme calc
_refine_ls_wR_factor_gt 0.0685
_refine_ls_wR_factor_ref 0.0712
_reflns_number_gt 1582
_reflns_number_total 1837
_reflns_threshold_expression I>2\s(I)
_cod_data_source_file gd3281.cif
_cod_data_source_block II
_cod_database_code 2017094
_cod_database_fobs_code 2017094

loop_
_symmetry_equiv_pos_as_xyz
'x, y, z'
'-x, -y, -z'

loop_
_atom_site_type_symbol
_atom_site_label
_atom_site_fract_x
_atom_site_fract_y
_atom_site_fract_z
_atom_site_U_iso_or_equiv
_atom_site_adp_type
_atom_site_calc_flag
_atom_site_refinement_flags
_atom_site_occupancy
_atom_site_disorder_assembly
_atom_site_disorder_group
Si Si1 0.0000 1.0000 0.0000 0.01013(12) Uani d S 1 . .
F F1 0.24934(12) 0.95426(11) -0.11350(10) 0.01524(18) Uani d . 1 . .
F F2 0.10377(12) 1.04449(11) 0.17299(10) 0.01523(18) Uani d . 1 . .
F F3 0.08812(13) 0.75883(11) 0.06702(10) 0.01587(18) Uani d . 1 . .
S S1 0.68023(5) 0.61828(5) 0.59622(4) 0.01390(10) Uani d . 1 . .
C C1 0.4908(2) 0.76695(18) 0.46135(16) 0.0112(2) Uani d . 1 . .
C C2 0.6659(2) 0.61699(19) 0.18499(16) 0.0112(2) Uani d . 1 . .
N N1 0.51467(18) 0.76054(16) 0.28476(14) 0.0117(2) Uani d . 1 . .
H H1 0.409(3) 0.847(3) 0.230(2) 0.019(4) Uiso d . 1 . .
N N2 0.29919(18) 0.90823(17) 0.51676(15) 0.0136(2) Uani d . 1 . .
H H21 0.204(3) 0.998(3) 0.451(3) 0.035(5) Uiso d . 1 . .
H H22 0.272(2) 0.926(2) 0.623(2) 0.008(4) Uiso d . 1 . .
N N3 0.6347(2) 0.63905(18) 0.02024(15) 0.0144(2) Uani d . 1 . .
H H31 0.518(3) 0.734(3) -0.020(3) 0.037(6) Uiso d . 1 . .
H H32 0.717(3) 0.537(3) -0.041(2) 0.028(5) Uiso d . 1 . .
N N4 0.83427(19) 0.46546(17) 0.24824(16) 0.0135(2) Uani d . 1 . .
H H41 0.849(4) 0.453(3) 0.363(3) 0.038(5) Uiso d . 1 . .
H H42 0.906(3) 0.383(3) 0.190(2) 0.015(4) Uiso d . 1 . .

loop_
_atom_site_aniso_label
_atom_site_aniso_U_11
_atom_site_aniso_U_22
_atom_site_aniso_U_33
_atom_site_aniso_U_12
_atom_site_aniso_U_13
_atom_site_aniso_U_23
Si1 0.0101(2) 0.0095(2) 0.0082(2) -0.00097(17) -0.00135(17) -0.00098(17)
F1 0.0119(4) 0.0166(4) 0.0138(4) -0.0025(3) 0.0008(3) -0.0014(3)
F2 0.0147(4) 0.0156(4) 0.0126(4) -0.0015(3) -0.0048(3) -0.0033(3)
F3 0.0182(4) 0.0095(4) 0.0156(4) -0.0013(3) -0.0018(3) 0.0004(3)
S1 0.01318(16) 0.01599(17) 0.00995(17) -0.00279(12) -0.00338(11) 0.00034(12)
C1 0.0129(5) 0.0116(6) 0.0104(6) -0.0063(4) -0.0012(4) -0.0002(5)
C2 0.0110(5) 0.0124(6) 0.0116(6) -0.0061(4) -0.0007(4) -0.0010(5)
N1 0.0117(5) 0.0114(5) 0.0092(5) -0.0015(4) -0.0022(4) 0.0002(4)
N2 0.0137(5) 0.0140(5) 0.0094(6) -0.0018(4) 0.0000(4) -0.0016(4)
N3 0.0146(5) 0.0150(5) 0.0107(5) -0.0026(4) -0.0018(4) -0.0015(4)
N4 0.0128(5) 0.0123(5) 0.0119(6) -0.0006(4) -0.0015(4) -0.0031(4)

loop_
_atom_type_symbol
_atom_type_description
_atom_type_scat_dispersion_real
_atom_type_scat_dispersion_imag
_atom_type_scat_source
C C 0.0033 0.0016 'International Tables Vol C Tables 4.2.6.8 and 6.1.1.4'
H H 0.0000 0.0000 'International Tables Vol C Tables 4.2.6.8 and 6.1.1.4'
F F 0.0171 0.0103 'International Tables Vol C Tables 4.2.6.8 and 6.1.1.4'
N N 0.0061 0.0033 'International Tables Vol C Tables 4.2.6.8 and 6.1.1.4'
S S 0.1246 0.1234 'International Tables Vol C Tables 4.2.6.8 and 6.1.1.4'
Si Si 0.0817 0.0704 'International Tables Vol C Tables 4.2.6.8 and 6.1.1.4'

loop_
_geom_angle_atom_site_label_1
_geom_angle_atom_site_label_2
_geom_angle_atom_site_label_3
_geom_angle_site_symmetry_1
_geom_angle_site_symmetry_3
_geom_angle
_geom_angle_publ_flag
F1 Si1 F2 . . 90.02(5) yes
F3 Si1 F1 . . 89.77(5) yes
F3 Si1 F2 . . 90.12(5) yes
F3 Si1 F3 . 2_575 180.0 ?
F3 Si1 F1 2_575 . 90.23(5) ?
F3 Si1 F1 . 2_575 90.23(5) ?
F3 Si1 F1 2_575 2_575 89.77(5) ?
F1 Si1 F1 . 2_575 180.0 ?
F3 Si1 F2 2_575 . 89.88(5) ?
F1 Si1 F2 2_575 . 89.98(5) ?
F3 Si1 F2 . 2_575 89.88(5) ?
F3 Si1 F2 2_575 2_575 90.12(5) ?
F1 Si1 F2 . 2_575 89.98(5) ?
F1 Si1 F2 2_575 2_575 90.02(5) ?
F2 Si1 F2 . 2_575 180.0 ?
N2 C1 N1 . . 112.97(11) ?
N2 C1 S1 . . 121.79(11) ?
N1 C1 S1 . . 125.24(10) ?
N4 C2 N3 . . 121.12(13) ?
N4 C2 N1 . . 122.29(12) ?
N3 C2 N1 . . 116.59(12) ?
C2 N1 C1 . . 129.51(11) ?
C2 N1 H1 . . 113.3(12) ?
C1 N1 H1 . . 116.3(12) ?
C1 N2 H21 . . 125.0(14) ?
C1 N2 H22 . . 119.6(10) ?
H21 N2 H22 . . 114.9(16) ?
C2 N3 H31 . . 121.0(14) ?
C2 N3 H32 . . 116.4(12) ?
H31 N3 H32 . . 120.7(18) ?
C2 N4 H41 . . 118.8(14) ?
C2 N4 H42 . . 118.8(13) ?
H41 N4 H42 . . 121.8(18) ?

loop_
_geom_bond_atom_site_label_1
_geom_bond_atom_site_label_2
_geom_bond_site_symmetry_2
_geom_bond_distance
_geom_bond_publ_flag
Si1 F1 . 1.6911(11) yes
Si1 F2 . 1.7086(10) yes
Si1 F3 . 1.6788(11) yes
Si1 F3 2_575 1.6789(10) ?
Si1 F1 2_575 1.6911(11) ?
Si1 F2 2_575 1.7086(10) ?
S1 C1 . 1.6774(14) ?
C1 N2 . 1.3296(18) ?
C1 N1 . 1.3870(18) ?
C2 N4 . 1.3113(17) ?
C2 N3 . 1.3198(18) ?
C2 N1 . 1.3711(18) ?
N1 H1 . 0.848(18) ?
N2 H21 . 0.87(2) ?
N2 H22 . 0.848(17) ?
N3 H31 . 0.86(2) ?
N3 H32 . 0.89(2) ?
N4 H41 . 0.91(2) ?
N4 H42 . 0.763(19) ?

loop_
_geom_hbond_atom_site_label_D
_geom_hbond_atom_site_label_H
_geom_hbond_atom_site_label_A
_geom_hbond_site_symmetry_A
_geom_hbond_distance_DH
_geom_hbond_distance_HA
_geom_hbond_distance_DA
_geom_hbond_angle_DHA
N1 H1 F2 . 0.85(2) 2.01(2) 2.823(2) 162(2)
N2 H22 F1 1_556 0.85(2) 2.10(2) 2.938(2) 173(2)
N2 H21 F2 . 0.87(2) 2.31(2) 3.023(2) 139(2)
N3 H31 F1 . 0.86(2) 2.00(2) 2.864(2) 179(2)
N3 H32 F3 2_665 0.89(2) 2.05(2) 2.873(2) 153(2)
N4 H42 F2 1_645 0.76(2) 2.32(2) 2.978(2) 146(2)
N4 H42 F3 2_665 0.76(2) 2.38(2) 3.021(2) 143(2)
